data_1501988
loop_
_publ_author_name
'Hong, Bor-Cherng'
'Dange, Nitin S.'
'Hsu, Che-Sheng'
'Liao, Ju-Hsiou'
'Lee, Gene-Hsiang'

_publ_section_title
;
 Dynamic kinetic asymmetric synthesis of five contiguous stereogenic
 centers by sequential organocatalytic stetter and Michael-aldol reaction:
 enantioselective synthesis of fully substituted cyclopentanols bearing a
 quaternary stereocenter.
;
_journal_issue 6
_journal_name_full 'Organic letters'
_journal_page_first 1338
_journal_page_last 1341
_journal_paper_doi 10.1021/ol200006e
_journal_volume 13
_journal_year 2011
_chemical_absolute_configuration unk
_chemical_formula_sum 'C23 H25 Br N2 O4'
_chemical_formula_weight 473.36
_chemical_name_systematic
; 
 ? 
;
_space_group_IT_number 19
_symmetry_cell_setting orthorhombic
_symmetry_space_group_name_Hall 'P 2ac 2ab'
_symmetry_space_group_name_H-M 'P 21 21 21'
_atom_sites_solution_hydrogens geom
_atom_sites_solution_primary direct
_atom_sites_solution_secondary difmap
_audit_creation_method SHELXL-97
_cell_angle_alpha 90.00
_cell_angle_beta 90.00
_cell_angle_gamma 90.00
_cell_formula_units_Z 4
_cell_length_a 5.8869(4)
_cell_length_b 12.4397(9)
_cell_length_c 30.019(2)
_cell_measurement_reflns_used 999
_cell_measurement_temperature 295(2)
_cell_measurement_theta_max 23.529
_cell_measurement_theta_min -23.529
_cell_volume 2198.3(3)
_computing_cell_refinement 'BRUKER SMART'
_computing_data_collection 'BRUKER SMART'
_computing_data_reduction 'BRUKER SAINT'
_computing_molecular_graphics Ortep-3
_computing_publication_material 'Wingx publication routines (Farrugia, 1999)'
_computing_structure_refinement 'SHELXL-97 (Sheldrick, 1997)'
_computing_structure_solution 'SHELXS-97 (Sheldrick, 1990)'
_diffrn_ambient_temperature 295(2)
_diffrn_measured_fraction_theta_full 0.987
_diffrn_measured_fraction_theta_max 0.987
_diffrn_measurement_device_type 'Bruker Smart Apex'
_diffrn_measurement_method 'phi-omega scan'
_diffrn_radiation_monochromator graphite
_diffrn_radiation_source 'fine-focus sealed tube'
_diffrn_radiation_type MoK\a
_diffrn_radiation_wavelength 0.71073
_diffrn_reflns_av_R_equivalents 0.0273
_diffrn_reflns_av_sigmaI/netI 0.0360
_diffrn_reflns_limit_h_max 7
_diffrn_reflns_limit_h_min -7
_diffrn_reflns_limit_k_max 16
_diffrn_reflns_limit_k_min -16
_diffrn_reflns_limit_l_max 39
_diffrn_reflns_limit_l_min -38
_diffrn_reflns_number 25670
_diffrn_reflns_theta_full 28.32
_diffrn_reflns_theta_max 28.32
_diffrn_reflns_theta_min 1.36
_diffrn_standards_decay_% 0
_exptl_absorpt_coefficient_mu 1.901
_exptl_absorpt_correction_T_max 0.8674
_exptl_absorpt_correction_T_min 0.6448
_exptl_absorpt_correction_type empirical
_exptl_absorpt_process_details SADABS
_exptl_crystal_colour colorless
_exptl_crystal_density_diffrn 1.430
_exptl_crystal_density_method 'not measured'
_exptl_crystal_description columnar
_exptl_crystal_F_000 976
_exptl_crystal_size_max 0.25
_exptl_crystal_size_mid 0.10
_exptl_crystal_size_min 0.08
_refine_diff_density_max 0.472
_refine_diff_density_min -0.279
_refine_diff_density_rms 0.125
_refine_ls_abs_structure_details 'Flack H D (1983), Acta Cryst. A39, 876-881'
_refine_ls_abs_structure_Flack 0.005(7)
_refine_ls_extinction_coef 0.0012(5)
_refine_ls_extinction_expression Fc^*^=kFc[1+0.001xFc^2^\l^3^/sin(2\q)]^-1/4^
_refine_ls_extinction_method SHELXL
_refine_ls_goodness_of_fit_ref 0.966
_refine_ls_hydrogen_treatment mixed
_refine_ls_matrix_type full
_refine_ls_number_parameters 284
_refine_ls_number_reflns 5329
_refine_ls_number_restraints 0
_refine_ls_restrained_S_all 0.966
_refine_ls_R_factor_all 0.0524
_refine_ls_R_factor_gt 0.0350
_refine_ls_shift/su_max 0.003
_refine_ls_shift/su_mean 0.000
_refine_ls_structure_factor_coef Fsqd
_refine_ls_weighting_details 'calc w=1/[\s^2^(Fo^2^)+(0.0527P)^2^+0.0000P] where P=(Fo^2^+2Fc^2^)/3'
_refine_ls_weighting_scheme calc
_refine_ls_wR_factor_gt 0.0766
_refine_ls_wR_factor_ref 0.0890
_reflns_number_gt 4006
_reflns_number_total 5329
_reflns_threshold_expression >2sigma(I)
_cod_data_source_file ol200006e_si_003.cif
_cod_data_source_block hcs2121f1
_cod_depositor_comments
;
The following automatic conversions were performed:

'_symmetry_cell_setting' value 'Orthorhombic' changed to
'orthorhombic' according to
/home/saulius/struct/CIF-dictionaries/cif_core.dic dictionary named
'cif_core.dic' version 2.4.1 from
2010-06-29.

'_exptl_absorpt_correction_type' value 'Empirical'
changed to 'empirical' according to
/home/saulius/struct/CIF-dictionaries/cif_core.dic dictionary named
'cif_core.dic' version 2.4.1 from 2010-06-29.

Automatic conversion script
Id: cif_fix_values 1715 2011-07-08 13:25:40Z adriana 
;
_cod_original_sg_symbol_Hall P2ac2ab
_cod_original_sg_symbol_H-M P2(1)2(1)2(1)
_cod_database_code 1501988

loop_
_symmetry_equiv_pos_as_xyz
'x, y, z'
'-x+1/2, -y, z+1/2'
'x+1/2, -y+1/2, -z'
'-x, y+1/2, -z+1/2'

loop_
_atom_site_label
_atom_site_type_symbol
_atom_site_fract_x
_atom_site_fract_y
_atom_site_fract_z
_atom_site_U_iso_or_equiv
_atom_site_adp_type
_atom_site_occupancy
_atom_site_symmetry_multiplicity
_atom_site_calc_flag
_atom_site_refinement_flags
Br1 Br 0.70300(7) 1.22589(2) 0.599336(9) 0.07262(14) Uani 1 1 d .
O1 O 0.3227(3) 0.82075(15) 0.36335(6) 0.0496(4) Uani 1 1 d .
H1 H 0.291(7) 0.759(3) 0.3503(13) 0.097(12) Uiso 1 1 d .
O2 O 0.1837(4) 0.83461(19) 0.47030(10) 0.0916(8) Uani 1 1 d .
O3 O 0.6790(6) 1.16495(19) 0.35627(11) 0.1124(10) Uani 1 1 d .
O4 O 0.3824(4) 1.07084(17) 0.34618(8) 0.0782(7) Uani 1 1 d .
N1 N 0.4579(4) 0.62294(18) 0.36083(8) 0.0556(6) Uani 1 1 d .
N2 N 0.5701(5) 1.08332(18) 0.36073(8) 0.0594(6) Uani 1 1 d .
C1 C 0.5435(4) 0.80743(18) 0.38168(8) 0.0377(5) Uani 1 1 d .
C2 C 0.5357(4) 0.84478(18) 0.43122(8) 0.0397(5) Uani 1 1 d .
H2 H 0.6801 0.8263 0.4455 0.048 Uiso 1 1 calc R
C3 C 0.5188(4) 0.96689(19) 0.42744(8) 0.0412(5) Uani 1 1 d .
H3 H 0.366(4) 0.9804(17) 0.4176(7) 0.028(5) Uiso 1 1 d .
C4 C 0.6775(5) 0.99395(18) 0.38765(7) 0.0428(5) Uani 1 1 d .
H4 H 0.8244 1.0185 0.3991 0.051 Uiso 1 1 calc R
C5 C 0.7127(4) 0.88757(18) 0.36099(7) 0.0393(5) Uani 1 1 d .
H5 H 0.8632 0.8615 0.3699 0.047 Uiso 1 1 calc R
C6 C 0.6119(4) 0.68901(19) 0.37851(8) 0.0400(5) Uani 1 1 d .
C7 C 0.8177(4) 0.6546(2) 0.39342(9) 0.0508(6) Uani 1 1 d .
H7 H 0.9208 0.7023 0.4060 0.061 Uiso 1 1 calc R
C8 C 0.8689(5) 0.5468(3) 0.38933(11) 0.0694(9) Uani 1 1 d .
H8 H 1.0091 0.5212 0.3988 0.083 Uiso 1 1 calc R
C9 C 0.7140(7) 0.4780(2) 0.37134(10) 0.0685(9) Uani 1 1 d .
H9 H 0.7462 0.4051 0.3688 0.082 Uiso 1 1 calc R
C10 C 0.5114(6) 0.5179(2) 0.35715(10) 0.0636(8) Uani 1 1 d .
H10 H 0.4064 0.4712 0.3445 0.076 Uiso 1 1 calc R
C11 C 0.7233(5) 0.8971(2) 0.30979(7) 0.0476(6) Uani 1 1 d .
H11 H 0.585(4) 0.9285(18) 0.2996(8) 0.034(6) Uiso 1 1 d .
C12 C 0.7364(6) 0.7879(2) 0.28679(8) 0.0656(8) Uani 1 1 d .
H12A H 0.6026 0.7462 0.2943 0.079 Uiso 1 1 calc R
H12B H 0.8685 0.7493 0.2976 0.079 Uiso 1 1 calc R
C13 C 0.7521(8) 0.7997(3) 0.23606(9) 0.0885(12) Uani 1 1 d .
H13A H 0.7671 0.7292 0.2226 0.106 Uiso 1 1 calc R
H13B H 0.6139 0.8324 0.2249 0.106 Uiso 1 1 calc R
C14 C 0.9521(8) 0.8678(4) 0.22338(11) 0.0971(13) Uani 1 1 d .
H14A H 0.9546 0.8769 0.1913 0.117 Uiso 1 1 calc R
H14B H 1.0910 0.8314 0.2321 0.117 Uiso 1 1 calc R
C15 C 0.9431(8) 0.9770(3) 0.24544(11) 0.0859(11) Uani 1 1 d .
H15A H 0.8128 1.0167 0.2344 0.103 Uiso 1 1 calc R
H15B H 1.0790 1.0173 0.2380 0.103 Uiso 1 1 calc R
C16 C 0.9257(6) 0.9652(3) 0.29589(9) 0.0640(7) Uani 1 1 d .
H16A H 1.0639 0.9325 0.3071 0.077 Uiso 1 1 calc R
H16B H 0.9122 1.0360 0.3092 0.077 Uiso 1 1 calc R
C17 C 0.5672(4) 1.02923(18) 0.46951(8) 0.0406(5) Uani 1 1 d .
C18 C 0.7718(4) 1.0206(2) 0.49186(8) 0.0513(6) Uani 1 1 d .
H18 H 0.8835 0.9749 0.4809 0.062 Uiso 1 1 calc R
C19 C 0.8132(5) 1.0788(2) 0.53028(8) 0.0541(6) Uani 1 1 d .
H19 H 0.9511 1.0719 0.5451 0.065 Uiso 1 1 calc R
C20 C 0.6489(5) 1.1469(2) 0.54627(8) 0.0500(7) Uani 1 1 d .
C21 C 0.4452(5) 1.1577(2) 0.52500(8) 0.0524(6) Uani 1 1 d .
H21 H 0.3351 1.2042 0.5360 0.063 Uiso 1 1 calc R
C22 C 0.4045(5) 1.09841(19) 0.48674(8) 0.0468(6) Uani 1 1 d .
H22 H 0.2654 1.1051 0.4723 0.056 Uiso 1 1 calc R
C23 C 0.3469(5) 0.7917(2) 0.45604(9) 0.0530(6) Uani 1 1 d .
H23 H 0.3636 0.7132 0.4589 0.064 Uiso 1 1 d R

loop_
_atom_site_aniso_label
_atom_site_aniso_U_11
_atom_site_aniso_U_22
_atom_site_aniso_U_33
_atom_site_aniso_U_23
_atom_site_aniso_U_13
_atom_site_aniso_U_12
Br1 0.1163(3) 0.05657(17) 0.04497(15) -0.00971(12) 0.00591(15) -0.02695(16)
O1 0.0362(9) 0.0515(10) 0.0610(10) -0.0050(8) -0.0142(8) 0.0052(9)
O2 0.0663(13) 0.0765(14) 0.132(2) 0.0005(14) 0.0482(15) 0.0020(13)
O3 0.115(2) 0.0513(13) 0.171(3) 0.0344(15) 0.029(2) -0.0037(15)
O4 0.0957(18) 0.0616(13) 0.0771(14) 0.0022(11) -0.0316(13) 0.0199(12)
N1 0.0599(14) 0.0475(13) 0.0593(13) -0.0036(10) -0.0027(11) -0.0038(11)
N2 0.0777(18) 0.0414(13) 0.0592(14) 0.0002(10) 0.0087(14) 0.0058(12)
C1 0.0333(12) 0.0420(12) 0.0376(11) -0.0014(9) -0.0045(9) 0.0038(10)
C2 0.0365(12) 0.0434(12) 0.0392(12) 0.0002(10) -0.0009(10) 0.0035(10)
C3 0.0368(13) 0.0454(13) 0.0414(13) -0.0039(10) -0.0056(10) 0.0050(10)
C4 0.0463(13) 0.0411(12) 0.0410(12) -0.0013(9) -0.0057(11) 0.0012(11)
C5 0.0397(12) 0.0423(12) 0.0361(10) -0.0010(9) -0.0028(10) 0.0058(11)
C6 0.0403(12) 0.0402(12) 0.0394(12) -0.0020(10) 0.0024(10) 0.0003(10)
C7 0.0418(13) 0.0497(13) 0.0609(16) 0.0061(12) -0.0061(13) 0.0001(11)
C8 0.0558(17) 0.0636(18) 0.089(2) 0.0250(17) 0.0113(16) 0.0157(15)
C9 0.084(2) 0.0433(14) 0.0779(19) 0.0060(14) 0.0305(18) 0.0157(17)
C10 0.084(2) 0.0466(15) 0.0607(18) -0.0088(13) 0.0058(15) -0.0129(15)
C11 0.0556(16) 0.0517(14) 0.0356(11) 0.0014(10) -0.0048(11) 0.0043(13)
C12 0.097(2) 0.0590(17) 0.0402(12) -0.0068(11) 0.0062(14) -0.0013(16)
C13 0.142(3) 0.083(2) 0.0402(14) -0.0105(14) 0.0045(19) -0.009(2)
C14 0.129(3) 0.117(3) 0.0453(17) -0.0014(19) 0.028(2) -0.008(3)
C15 0.110(3) 0.096(3) 0.0517(18) 0.0109(17) 0.0131(19) -0.022(2)
C16 0.0751(19) 0.0706(19) 0.0462(15) 0.0027(14) 0.0037(14) -0.0069(16)
C17 0.0428(13) 0.0390(12) 0.0400(12) -0.0003(10) 0.0014(10) 0.0013(11)
C18 0.0446(14) 0.0578(14) 0.0514(13) -0.0094(12) 0.0018(12) 0.0039(12)
C19 0.0492(14) 0.0670(16) 0.0462(13) -0.0011(12) -0.0063(13) -0.0101(14)
C20 0.0743(19) 0.0417(12) 0.0340(11) -0.0011(10) 0.0060(12) -0.0147(12)
C21 0.0695(18) 0.0395(13) 0.0481(14) -0.0023(11) 0.0113(13) 0.0057(13)
C22 0.0522(14) 0.0441(13) 0.0440(13) 0.0028(11) -0.0014(11) 0.0081(11)
C23 0.0542(17) 0.0505(15) 0.0543(14) -0.0027(12) 0.0081(12) -0.0022(13)

loop_
_atom_type_symbol
_atom_type_description
_atom_type_scat_dispersion_real
_atom_type_scat_dispersion_imag
_atom_type_scat_source
C C 0.0033 0.0016 'International Tables Vol C Tables 4.2.6.8 and 6.1.1.4'
H H 0.0000 0.0000 'International Tables Vol C Tables 4.2.6.8 and 6.1.1.4'
Br Br -0.2901 2.4595 'International Tables Vol C Tables 4.2.6.8 and 6.1.1.4'
N N 0.0061 0.0033 'International Tables Vol C Tables 4.2.6.8 and 6.1.1.4'
O O 0.0106 0.0060 'International Tables Vol C Tables 4.2.6.8 and 6.1.1.4'

loop_
_geom_angle_atom_site_label_1
_geom_angle_atom_site_label_2
_geom_angle_atom_site_label_3
_geom_angle
C1 O1 H1 105(3)
C6 N1 C10 118.1(3)
O4 N2 O3 123.9(3)
O4 N2 C4 119.0(2)
O3 N2 C4 117.1(3)
O1 C1 C6 109.21(19)
O1 C1 C5 111.11(19)
C6 C1 C5 115.30(19)
O1 C1 C2 107.92(19)
C6 C1 C2 110.74(19)
C5 C1 C2 102.17(18)
C23 C2 C3 115.4(2)
C23 C2 C1 111.5(2)
C3 C2 C1 103.15(19)
C23 C2 H2 108.8
C3 C2 H2 108.8
C1 C2 H2 108.8
C17 C3 C2 115.9(2)
C17 C3 C4 114.7(2)
C2 C3 C4 103.52(18)
C17 C3 H3 110.1(12)
C2 C3 H3 104.9(13)
C4 C3 H3 106.8(12)
N2 C4 C3 108.6(2)
N2 C4 C5 113.88(18)
C3 C4 C5 106.90(18)
N2 C4 H4 109.1
C3 C4 H4 109.1
C5 C4 H4 109.1
C1 C5 C11 118.5(2)
C1 C5 C4 104.83(18)
C11 C5 C4 116.81(19)
C1 C5 H5 105.1
C11 C5 H5 105.1
C4 C5 H5 105.1
N1 C6 C7 122.8(2)
N1 C6 C1 116.0(2)
C7 C6 C1 121.1(2)
C6 C7 C8 118.1(3)
C6 C7 H7 120.9
C8 C7 H7 120.9
C9 C8 C7 120.0(3)
C9 C8 H8 120.0
C7 C8 H8 120.0
C10 C9 C8 118.8(3)
C10 C9 H9 120.6
C8 C9 H9 120.6
N1 C10 C9 122.2(3)
N1 C10 H10 118.9
C9 C10 H10 118.9
C16 C11 C12 109.4(2)
C16 C11 C5 110.4(2)
C12 C11 C5 112.6(2)
C16 C11 H11 110.8(14)
C12 C11 H11 105.2(14)
C5 C11 H11 108.4(14)
C11 C12 C13 111.6(2)
C11 C12 H12A 109.3
C13 C12 H12A 109.3
C11 C12 H12B 109.3
C13 C12 H12B 109.3
H12A C12 H12B 108.0
C14 C13 C12 110.7(3)
C14 C13 H13A 109.5
C12 C13 H13A 109.5
C14 C13 H13B 109.5
C12 C13 H13B 109.5
H13A C13 H13B 108.1
C13 C14 C15 111.7(3)
C13 C14 H14A 109.3
C15 C14 H14A 109.3
C13 C14 H14B 109.3
C15 C14 H14B 109.3
H14A C14 H14B 107.9
C14 C15 C16 110.5(3)
C14 C15 H15A 109.5
C16 C15 H15A 109.5
C14 C15 H15B 109.5
C16 C15 H15B 109.5
H15A C15 H15B 108.1
C11 C16 C15 112.3(3)
C11 C16 H16A 109.2
C15 C16 H16A 109.2
C11 C16 H16B 109.2
C15 C16 H16B 109.2
H16A C16 H16B 107.9
C18 C17 C22 117.9(2)
C18 C17 C3 122.1(2)
C22 C17 C3 120.0(2)
C17 C18 C19 121.2(2)
C17 C18 H18 119.4
C19 C18 H18 119.4
C20 C19 C18 119.4(2)
C20 C19 H19 120.3
C18 C19 H19 120.3
C21 C20 C19 121.1(2)
C21 C20 Br1 119.3(2)
C19 C20 Br1 119.7(2)
C20 C21 C22 119.2(3)
C20 C21 H21 120.4
C22 C21 H21 120.4
C21 C22 C17 121.3(3)
C21 C22 H22 119.3
C17 C22 H22 119.3
O2 C23 C2 126.0(3)
O2 C23 H23 119.9
C2 C23 H23 114.1

loop_
_geom_bond_atom_site_label_1
_geom_bond_atom_site_label_2
_geom_bond_distance
Br1 C20 1.898(2)
O1 C1 1.421(3)
O1 H1 0.89(4)
O2 C23 1.179(3)
O3 N2 1.208(3)
O4 N2 1.198(3)
N1 C6 1.334(3)
N1 C10 1.348(4)
N2 C4 1.513(3)
C1 C6 1.530(3)
C1 C5 1.540(3)
C1 C2 1.559(3)
C2 C23 1.492(4)
C2 C3 1.526(3)
C2 H2 0.9800
C3 C17 1.509(3)
C3 C4 1.553(3)
C3 H3 0.96(2)
C4 C5 1.560(3)
C4 H4 0.9800
C5 C11 1.543(3)
C5 H5 0.9800
C6 C7 1.360(4)
C7 C8 1.379(4)
C7 H7 0.9300
C8 C9 1.362(5)
C8 H8 0.9300
C9 C10 1.360(5)
C9 H9 0.9300
C10 H10 0.9300
C11 C16 1.520(4)
C11 C12 1.526(4)
C11 H11 0.95(2)
C12 C13 1.533(4)
C12 H12A 0.9700
C12 H12B 0.9700
C13 C14 1.499(6)
C13 H13A 0.9700
C13 H13B 0.9700
C14 C15 1.513(5)
C14 H14A 0.9700
C14 H14B 0.9700
C15 C16 1.525(4)
C15 H15A 0.9700
C15 H15B 0.9700
C16 H16A 0.9700
C16 H16B 0.9700
C17 C18 1.383(4)
C17 C22 1.388(3)
C18 C19 1.383(3)
C18 H18 0.9300
C19 C20 1.372(4)
C19 H19 0.9300
C20 C21 1.365(4)
C21 C22 1.386(4)
C21 H21 0.9300
C22 H22 0.9300
C23 H23 0.9856
